data_7033894
loop_
_publ_author_name
'Kumar, Navnita'
'Khullar, Sadhika'
'Mandal, Sanjay K.'

_publ_section_title
;
 Controlling the self-assembly of homochiral coordination architectures of
 Cu(II) by substitution in amino acid based ligands: synthesis, crystal
 structures and physicochemical properties.
;
_journal_issue 12
_journal_name_full 'Dalton transactions (Cambridge, England : 2003)'
_journal_page_first 5672
_journal_page_last 5687
_journal_paper_doi 10.1039/c4dt03643c
_journal_volume 44
_journal_year 2015
_chemical_absolute_configuration rmad
_chemical_formula_moiety 'C30 H32 Cu N4 O7, 2 (H2 O)'
_chemical_formula_sum 'C30 H36 Cu N4 O9'
_chemical_formula_weight 660.17
_chemical_name_common '[Cu(HTyr-4pyr)2(H2O)].2H2O'
_space_group_crystal_system monoclinic
_space_group_IT_number 5
_space_group_name_Hall 'C 2y'
_space_group_name_H-M_alt 'C 1 2 1'
_symmetry_space_group_name_Hall 'C 2y'
_symmetry_space_group_name_H-M 'C 1 2 1'
_atom_sites_solution_hydrogens mixed
_atom_sites_solution_primary direct
_atom_sites_solution_secondary difmap
_audit_update_record
;
2015-01-19 deposited with the CCDC.
2015-02-03 downloaded from the CCDC.
;
_cell_angle_alpha 90
_cell_angle_beta 107.324(2)
_cell_angle_gamma 90
_cell_formula_units_Z 2
_cell_length_a 12.0163(8)
_cell_length_b 7.7380(5)
_cell_length_c 17.1859(14)
_cell_measurement_reflns_used 2064
_cell_measurement_temperature 250.(2)
_cell_measurement_theta_max 22.9383
_cell_measurement_theta_min 2.4829
_cell_volume 1525.49(19)
_computing_cell_refinement 'SAINT V8.30C (Bruker AXS Inc., 2013)'
_computing_data_collection 'APEX2 V2011.4-1 (Bruker AXS)'
_computing_data_reduction 'SAINT V8.30C (Bruker AXS Inc., 2013)'
_computing_molecular_graphics 'SHELXTL (Bruker AXS)'
_computing_publication_material 'SHELXTL (Bruker AXS)'
_computing_structure_refinement 'SHELXL-2013 (Sheldrick, 2013)'
_computing_structure_solution 'SHELXS-97 (Sheldrick, 2008)'
_diffrn_ambient_temperature 250.(2)
_diffrn_detector_area_resol_mean 8.3333
_diffrn_measured_fraction_theta_full 0.999
_diffrn_measured_fraction_theta_max 0.999
_diffrn_measurement_device_type 'Bruker Kappa APEX II'
_diffrn_measurement_method 'phi and omega scan'
_diffrn_radiation_monochromator Graphite
_diffrn_radiation_type 'Mo K\a'
_diffrn_radiation_wavelength 0.71073
_diffrn_reflns_av_R_equivalents 0.0322
_diffrn_reflns_av_sigmaI/netI 0.0550
_diffrn_reflns_limit_h_max 14
_diffrn_reflns_limit_h_min -11
_diffrn_reflns_limit_k_max 7
_diffrn_reflns_limit_k_min -9
_diffrn_reflns_limit_l_max 18
_diffrn_reflns_limit_l_min -20
_diffrn_reflns_number 5711
_diffrn_reflns_theta_full 25.04
_diffrn_reflns_theta_max 25.04
_diffrn_reflns_theta_min 2.48
_diffrn_source 'Sealed tube'
_diffrn_source_type 'Fine Focus'
_exptl_absorpt_coefficient_mu 0.776
_exptl_absorpt_correction_T_max 0.7452
_exptl_absorpt_correction_T_min 0.6436
_exptl_absorpt_correction_type multi-scan
_exptl_absorpt_process_details 'SADABS V2012/1 (Bruker AXS Inc.)'
_exptl_crystal_colour blue
_exptl_crystal_density_diffrn 1.437
_exptl_crystal_density_method 'not measured'
_exptl_crystal_description block
_exptl_crystal_F_000 690
_exptl_crystal_size_max 0.20
_exptl_crystal_size_mid 0.20
_exptl_crystal_size_min 0.15
_refine_diff_density_max 0.182
_refine_diff_density_min -0.196
_refine_ls_abs_structure_details
;
Flack x determined using 837 quotients [(I+)-(I-)]/[(I+)+(I-)]
(Parsons and Flack (2004), Acta Cryst. A60, s61).
;
_refine_ls_abs_structure_Flack 0.022(11)
_refine_ls_extinction_method none
_refine_ls_goodness_of_fit_ref 0.936
_refine_ls_hydrogen_treatment undef
_refine_ls_matrix_type full
_refine_ls_number_parameters 218
_refine_ls_number_reflns 2469
_refine_ls_number_restraints 9
_refine_ls_restrained_S_all 0.936
_refine_ls_R_factor_all 0.0378
_refine_ls_R_factor_gt 0.0336
_refine_ls_shift/su_max 0.000
_refine_ls_shift/su_mean 0.000
_refine_ls_structure_factor_coef Fsqd
_refine_ls_weighting_details
;
w=1/[\s^2^(Fo^2^)+(0.0317P)^2^]
where P=(Fo^2^+2Fc^2^)/3
;
_refine_ls_weighting_scheme calc
_refine_ls_wR_factor_gt 0.0691
_refine_ls_wR_factor_ref 0.0711
_reflns_number_gt 2291
_reflns_number_total 2469
_reflns_threshold_expression 'I > 2\s(I)'
_cod_data_source_file c4dt03643c2.cif
_cod_data_source_block 4
_cod_depositor_comments 'Adding full bibliography for 7033891--7033895.cif.'
_cod_database_code 7033894

loop_
_space_group_symop_operation_xyz
'x, y, z'
'-x, y, -z'
'x+1/2, y+1/2, z'
'-x+1/2, y+1/2, -z'

loop_
_atom_site_type_symbol
_atom_site_label
_atom_site_fract_x
_atom_site_fract_y
_atom_site_fract_z
_atom_site_U_iso_or_equiv
_atom_site_adp_type
_atom_site_calc_flag
_atom_site_refinement_flags_adp
_atom_site_refinement_flags_occupancy
_atom_site_refinement_flags_posn
_atom_site_occupancy
Cu Cu1 0 0.08913(6) 0 0.0251(2) Uani d T P DS 1
N N1 0.0836(2) 0.0546(5) 0.12142(18) 0.0230(9) Uani d . . . 1
H H1 0.0415 -0.0341 0.1421 0.028 Uiso calc U . R 1
N N2 0.2377(4) 0.1439(6) 0.4275(2) 0.0546(13) Uani d . . . 1
O O1 0.1111(3) -0.4152(8) 0.42571(16) 0.0601(9) Uani d . . . 1
H H1A 0.1657 -0.3905 0.4658 0.09 Uiso calc U . R 1
O O2 0 0.3757(6) 0 0.0385(11) Uani d T P DS 1
O O3 -0.15382(19) 0.0726(5) 0.01246(14) 0.0314(7) Uani d . . . 1
O O4 -0.3407(2) 0.0462(5) -0.05780(17) 0.0423(10) Uani d . . . 1
O O5 0.5 0.8206(8) 0.5 0.0713(17) Uani d T P DS 1
O O6 0.3549(6) 0.3985(8) 0.1516(4) 0.0368(15) Uani d . P D 0.5
C C1 0.1378(4) -0.3690(6) 0.3568(3) 0.0368(13) Uani d . . . 1
C C2 0.2451(4) -0.2975(6) 0.3597(3) 0.0395(12) Uani d . . . 1
H H2A 0.3022 -0.2819 0.4094 0.047 Uiso calc U . R 1
C C3 0.2660(4) -0.2500(6) 0.2879(3) 0.0358(11) Uani d . . . 1
H H3 0.3379 -0.2025 0.2902 0.043 Uiso calc U . R 1
C C4 0.1831(4) -0.2707(6) 0.2124(2) 0.0305(10) Uani d . . . 1
C C5 0.0776(4) -0.3427(6) 0.2118(3) 0.0368(12) Uani d . . . 1
H H5 0.0201 -0.3578 0.1623 0.044 Uiso calc U . R 1
C C6 0.0555(4) -0.3932(9) 0.2833(3) 0.0413(12) Uani d . . . 1
H H6 -0.0156 -0.4436 0.2811 0.05 Uiso calc U . R 1
C C7 0.2058(4) -0.2081(6) 0.1351(3) 0.0364(11) Uani d . . . 1
H H7A 0.148 -0.2578 0.0885 0.044 Uiso calc U . R 1
H H7B 0.2819 -0.2482 0.1343 0.044 Uiso calc U . R 1
C C8 0.2013(3) -0.0125(6) 0.1277(2) 0.0267(10) Uani d . . . 1
H H8 0.2572 0.0372 0.1762 0.032 Uiso calc U . R 1
C C9 0.0858(4) 0.2165(6) 0.1694(3) 0.0352(11) Uani d . . . 1
H H9A 0.0067 0.2594 0.1585 0.042 Uiso calc U . R 1
H H9B 0.1305 0.3036 0.1512 0.042 Uiso calc U . R 1
C C10 0.1374(4) 0.1916(6) 0.2595(3) 0.0346(12) Uani d . . . 1
C C11 0.2482(4) 0.2532(7) 0.2992(3) 0.0431(12) Uani d . . . 1
H H11 0.2909 0.3124 0.2705 0.052 Uiso calc U . R 1
C C12 0.2941(5) 0.2253(8) 0.3817(3) 0.0576(15) Uani d . . . 1
H H12 0.369 0.2656 0.4072 0.069 Uiso calc U . R 1
C C13 0.1308(4) 0.0893(10) 0.3887(3) 0.0528(12) Uani d . . . 1
H H13 0.0886 0.0348 0.419 0.063 Uiso calc U . R 1
C C14 0.0789(4) 0.1087(9) 0.3062(3) 0.0443(13) Uani d . . . 1
H H14 0.0042 0.0658 0.2822 0.053 Uiso calc U . R 1
C C15 -0.2361(3) 0.0418(5) -0.0519(2) 0.0274(11) Uani d . . . 1
H H2 -0.050(3) 0.435(3) 0.013(3) 0.041 Uiso d U . D 1
H H6B 0.332(7) 0.463(7) 0.110(3) 0.041 Uiso d U P D 0.5
H H6A 0.359(8) 0.296(4) 0.136(4) 0.041 Uiso d U P D 0.5
H H5A 0.537(4) 0.891(5) 0.477(3) 0.041 Uiso d U . D 1

loop_
_atom_site_aniso_label
_atom_site_aniso_U_11
_atom_site_aniso_U_22
_atom_site_aniso_U_33
_atom_site_aniso_U_12
_atom_site_aniso_U_13
_atom_site_aniso_U_23
Cu1 0.0195(3) 0.0343(4) 0.0215(4) 0 0.0062(3) 0
N1 0.0203(14) 0.027(3) 0.0234(17) -0.0007(15) 0.0086(13) -0.0056(16)
N2 0.073(3) 0.063(4) 0.028(2) 0.016(2) 0.014(2) -0.003(2)
O1 0.066(2) 0.083(3) 0.0302(16) -0.018(3) 0.0127(14) 0.012(3)
O2 0.043(3) 0.030(3) 0.053(3) 0 0.031(2) 0
O3 0.0230(12) 0.047(2) 0.0267(14) -0.0004(19) 0.0104(11) -0.002(2)
O4 0.0189(14) 0.066(3) 0.0429(17) -0.0006(15) 0.0110(12) 0.0030(17)
O5 0.064(4) 0.073(5) 0.086(5) 0 0.036(3) 0
O6 0.051(4) 0.029(4) 0.031(4) -0.001(3) 0.014(3) 0.013(3)
C1 0.045(2) 0.035(4) 0.031(2) -0.003(2) 0.011(2) 0.000(2)
C2 0.037(3) 0.043(3) 0.030(3) 0.002(2) -0.002(2) 0.000(2)
C3 0.031(2) 0.036(3) 0.038(3) 0.003(2) 0.007(2) 0.005(2)
C4 0.038(2) 0.026(2) 0.028(2) 0.009(2) 0.0096(19) 0.000(2)
C5 0.038(3) 0.037(3) 0.028(3) 0.002(2) -0.001(2) -0.0027(19)
C6 0.037(2) 0.047(3) 0.038(2) -0.010(3) 0.0079(19) 0.000(3)
C7 0.049(3) 0.030(3) 0.032(3) 0.013(2) 0.016(2) -0.001(2)
C8 0.024(2) 0.035(3) 0.020(2) 0.0063(19) 0.0049(18) -0.0043(19)
C9 0.033(2) 0.041(3) 0.030(2) 0.010(2) 0.0071(19) -0.009(2)
C10 0.036(3) 0.038(3) 0.029(3) 0.013(2) 0.008(2) -0.009(2)
C11 0.049(3) 0.046(3) 0.033(3) 0.000(3) 0.009(2) -0.009(2)
C12 0.054(3) 0.072(4) 0.034(3) -0.001(3) -0.008(3) -0.016(3)
C13 0.070(3) 0.061(3) 0.034(2) 0.011(5) 0.025(2) 0.003(4)
C14 0.044(2) 0.051(4) 0.040(3) 0.008(3) 0.017(2) -0.007(3)
C15 0.024(2) 0.029(3) 0.031(2) -0.0009(17) 0.0104(18) 0.0046(18)

loop_
_atom_type_symbol
_atom_type_description
_atom_type_scat_dispersion_real
_atom_type_scat_dispersion_imag
_atom_type_scat_source
C C 0.0033 0.0016 'International Tables Vol C Tables 4.2.6.8 and 6.1.1.4'
H H 0.0000 0.0000 'International Tables Vol C Tables 4.2.6.8 and 6.1.1.4'
N N 0.0061 0.0033 'International Tables Vol C Tables 4.2.6.8 and 6.1.1.4'
O O 0.0106 0.0060 'International Tables Vol C Tables 4.2.6.8 and 6.1.1.4'
Cu Cu 0.3201 1.2651 'International Tables Vol C Tables 4.2.6.8 and 6.1.1.4'

loop_
_geom_angle_atom_site_label_1
_geom_angle_atom_site_label_2
_geom_angle_atom_site_label_3
_geom_angle_site_symmetry_1
_geom_angle_site_symmetry_3
_geom_angle
O3 Cu1 O3 . 2 172.4(2)
O3 Cu1 N1 . 2 84.78(10)
O3 Cu1 N1 2 2 94.22(10)
O3 Cu1 N1 . . 94.22(10)
O3 Cu1 N1 2 . 84.78(10)
N1 Cu1 N1 2 . 165.0(2)
O3 Cu1 O2 . . 93.81(12)
O3 Cu1 O2 2 . 93.81(12)
N1 Cu1 O2 2 . 97.50(10)
N1 Cu1 O2 . . 97.50(10)
C8 N1 C9 . . 113.2(3)
C8 N1 Cu1 . . 106.8(2)
C9 N1 Cu1 . . 112.1(3)
C8 N1 H1 . . 108.2
C9 N1 H1 . . 108.2
Cu1 N1 H1 . . 108.2
C13 N2 C12 . . 115.9(4)
C1 O1 H1A . . 109.5
Cu1 O2 H2 . . 123.3(17)
C15 O3 Cu1 . . 116.1(2)
H6B O6 H6A . . 109.(3)
O1 C1 C6 . . 118.3(4)
O1 C1 C2 . . 121.9(4)
C6 C1 C2 . . 119.7(4)
C3 C2 C1 . . 119.2(4)
C3 C2 H2A . . 120.4
C1 C2 H2A . . 120.4
C2 C3 C4 . . 122.3(4)
C2 C3 H3 . . 118.9
C4 C3 H3 . . 118.9
C5 C4 C3 . . 117.0(4)
C5 C4 C7 . . 121.8(4)
C3 C4 C7 . . 121.1(4)
C4 C5 C6 . . 121.6(4)
C4 C5 H5 . . 119.2
C6 C5 H5 . . 119.2
C1 C6 C5 . . 120.2(4)
C1 C6 H6 . . 119.9
C5 C6 H6 . . 119.9
C4 C7 C8 . . 112.4(3)
C4 C7 H7A . . 109.1
C8 C7 H7A . . 109.1
C4 C7 H7B . . 109.1
C8 C7 H7B . . 109.1
H7A C7 H7B . . 107.9
N1 C8 C7 . . 111.4(3)
N1 C8 C15 . 2 109.7(3)
C7 C8 C15 . 2 109.3(3)
N1 C8 H8 . . 108.8
C7 C8 H8 . . 108.8
C15 C8 H8 2 . 108.8
N1 C9 C10 . . 113.3(4)
N1 C9 H9A . . 108.9
C10 C9 H9A . . 108.9
N1 C9 H9B . . 108.9
C10 C9 H9B . . 108.9
H9A C9 H9B . . 107.7
C14 C10 C11 . . 117.1(4)
C14 C10 C9 . . 122.5(4)
C11 C10 C9 . . 120.4(4)
C12 C11 C10 . . 119.0(5)
C12 C11 H11 . . 120.5
C10 C11 H11 . . 120.5
N2 C12 C11 . . 124.2(5)
N2 C12 H12 . . 117.9
C11 C12 H12 . . 117.9
N2 C13 C14 . . 123.9(5)
N2 C13 H13 . . 118.1
C14 C13 H13 . . 118.1
C10 C14 C13 . . 119.9(5)
C10 C14 H14 . . 120.0
C13 C14 H14 . . 120.0
O4 C15 O3 . . 125.4(4)
O4 C15 C8 . 2 117.7(4)
O3 C15 C8 . 2 116.8(3)

loop_
_geom_bond_atom_site_label_1
_geom_bond_atom_site_label_2
_geom_bond_site_symmetry_2
_geom_bond_distance
Cu1 O3 . 1.927(2)
Cu1 O3 2 1.927(2)
Cu1 N1 2 2.046(3)
Cu1 N1 . 2.046(3)
Cu1 O2 . 2.218(4)
N1 C8 . 1.480(5)
N1 C9 . 1.496(5)
N1 H1 . 0.98
N2 C13 . 1.327(6)
N2 C12 . 1.339(7)
O1 C1 . 1.363(5)
O1 H1A . 0.82
O2 H2 . 0.843(9)
O3 C15 . 1.267(4)
O4 C15 . 1.230(4)
O5 H5A . 0.870(13)
O6 H6B . 0.843(14)
O6 H6A . 0.844(14)
C1 C6 . 1.366(6)
C1 C2 . 1.390(6)
C2 C3 . 1.379(6)
C2 H2A . 0.93
C3 C4 . 1.390(6)
C3 H3 . 0.93
C4 C5 . 1.382(6)
C4 C7 . 1.513(5)
C5 C6 . 1.388(6)
C5 H5 . 0.93
C6 H6 . 0.93
C7 C8 . 1.518(6)
C7 H7A . 0.97
C7 H7B . 0.97
C8 C15 2 1.542(5)
C8 H8 . 0.98
C9 C10 . 1.499(6)
C9 H9A . 0.97
C9 H9B . 0.97
C10 C14 . 1.374(6)
C10 C11 . 1.387(6)
C11 C12 . 1.376(7)
C11 H11 . 0.93
C12 H12 . 0.93
C13 C14 . 1.376(6)
C13 H13 . 0.93
C14 H14 . 0.93
C15 C8 2 1.542(5)
